data_4064437
loop_
_publ_author_name
'Cabeza, Javier A.'
'Damonte, Marina'
'Garc\'ia-\'Alvarez, Pablo'

_publ_section_title
;
 Different Reactivities of Pyrid-2-yl- and 6-Picol-2-yl-Functionalized NHC
 Ligands with [Ru3(CO)12]: C(sp2)&#x2212;H and Double C(sp3)&#x2212;H Bond
 Activation Reactions
;
_journal_issue 8
_journal_name_full Organometallics
_journal_page_first 2371
_journal_paper_doi 10.1021/om200109n
_journal_volume 30
_journal_year 2011
_chemical_formula_sum 'C22.5 H17 N3 O8 Ru3'
_chemical_formula_weight 760.60
_chemical_name_systematic
;
 ?
;
_space_group_IT_number 2
_symmetry_cell_setting triclinic
_symmetry_space_group_name_Hall '-P 1'
_symmetry_space_group_name_H-M 'P -1'
_atom_sites_solution_hydrogens geom
_atom_sites_solution_primary direct
_atom_sites_solution_secondary difmap
_audit_creation_method SHELXL-97
_cell_angle_alpha 88.078(4)
_cell_angle_beta 82.035(4)
_cell_angle_gamma 86.473(4)
_cell_formula_units_Z 2
_cell_length_a 8.1791(4)
_cell_length_b 9.3974(5)
_cell_length_c 16.4527(8)
_cell_measurement_reflns_used 5408
_cell_measurement_temperature 100(2)
_cell_measurement_theta_max 74.3670
_cell_measurement_theta_min 4.7121
_cell_volume 1249.62(11)
_computing_cell_refinement
;
CrysAlisPro, Oxford Diffraction Ltd.,
Version 1.171.34.36 (release 02-08-2010 CrysAlis171 .NET)
(compiled Aug  2 2010,13:00:58)
;
_computing_data_collection
;
CrysAlisPro, Oxford Diffraction Ltd.,
Version 1.171.34.36 (release 02-08-2010 CrysAlis171 .NET)
(compiled Aug  2 2010,13:00:58)
;
_computing_data_reduction
;
CrysAlisPro, Oxford Diffraction Ltd.,
Version 1.171.34.36 (release 02-08-2010 CrysAlis171 .NET)
(compiled Aug  2 2010,13:00:58)
;
_computing_molecular_graphics 'PLATON (Spek, 2008)'
_computing_publication_material 'SHELXL-97 (Sheldrick, 2008)'
_computing_structure_refinement 'SHELXL-97 (Sheldrick, 2008)'
_computing_structure_solution 'DIRDIF-08 (Beurskens et al., 2008)'
_diffrn_ambient_temperature 100(2)
_diffrn_measured_fraction_theta_full 0.985
_diffrn_measured_fraction_theta_max 0.985
_diffrn_measurement_device_type 'Xcalibur, Onyx, Nova'
_diffrn_radiation_monochromator graphite
_diffrn_radiation_source 'fine-focus sealed tube'
_diffrn_radiation_type CuK\a
_diffrn_radiation_wavelength 1.54180
_diffrn_reflns_av_R_equivalents 0.0000
_diffrn_reflns_av_sigmaI/netI 0.0799
_diffrn_reflns_limit_h_max 9
_diffrn_reflns_limit_h_min -9
_diffrn_reflns_limit_k_max 11
_diffrn_reflns_limit_k_min -11
_diffrn_reflns_limit_l_max 19
_diffrn_reflns_limit_l_min 0
_diffrn_reflns_number 4384
_diffrn_reflns_theta_full 67.00
_diffrn_reflns_theta_max 67.00
_diffrn_reflns_theta_min 4.72
_exptl_absorpt_coefficient_mu 14.962
_exptl_absorpt_correction_T_max 1.00000
_exptl_absorpt_correction_T_min 0.22708
_exptl_absorpt_correction_type refdelf
_exptl_absorpt_process_details
;
Parkin S,Moezzi B & Hope H, (1995) J. Appl. Cryst. 28, 53-56
Cubic fit to sin(theta)/lambda - 24 parameters
;
_exptl_crystal_colour yellow
_exptl_crystal_density_diffrn 2.021
_exptl_crystal_density_method 'not measured'
_exptl_crystal_description fragment
_exptl_crystal_F_000 738
_exptl_crystal_size_max 0.0522
_exptl_crystal_size_mid 0.0340
_exptl_crystal_size_min 0.0215
_refine_diff_density_max 1.457
_refine_diff_density_min -2.167
_refine_diff_density_rms 0.263
_refine_ls_extinction_method none
_refine_ls_goodness_of_fit_ref 1.037
_refine_ls_hydrogen_treatment mixed
_refine_ls_matrix_type full
_refine_ls_number_parameters 334
_refine_ls_number_reflns 4384
_refine_ls_number_restraints 24
_refine_ls_restrained_S_all 1.035
_refine_ls_R_factor_all 0.0648
_refine_ls_R_factor_gt 0.0574
_refine_ls_shift/su_max 0.000
_refine_ls_shift/su_mean 0.000
_refine_ls_structure_factor_coef Fsqd
_refine_ls_weighting_details 'calc w=1/[\s^2^(Fo^2^)+(0.0961P)^2^+0.0000P] where P=(Fo^2^+2Fc^2^)/3'
_refine_ls_weighting_scheme calc
_refine_ls_wR_factor_gt 0.1421
_refine_ls_wR_factor_ref 0.1477
_reflns_number_gt 3790
_reflns_number_total 4384
_reflns_threshold_expression >2sigma(I)
_cod_data_source_file om200109n_si_002.cif
_cod_data_source_block md166
_cod_depositor_comments
;
The following automatic conversions were performed:

'_symmetry_cell_setting' value 'Triclinic' changed to 'triclinic'
according to /home/saulius/struct/CIF-dictionaries/cif_core.dic
dictionary named 'cif_core.dic' version 2.4.1 from 2010-06-29.

Automatic conversion script
Id: cif_fix_values 1715 2011-07-08 13:25:40Z adriana 
;
_cod_original_sg_symbol_H-M P-1
_cod_original_formula_sum 'C22.50 H17 N3 O8 Ru3'
_cod_database_code 4064437

loop_
_symmetry_equiv_pos_as_xyz
'x, y, z'
'-x, -y, -z'

loop_
_atom_site_label
_atom_site_type_symbol
_atom_site_fract_x
_atom_site_fract_y
_atom_site_fract_z
_atom_site_U_iso_or_equiv
_atom_site_adp_type
_atom_site_occupancy
_atom_site_symmetry_multiplicity
_atom_site_calc_flag
_atom_site_refinement_flags
_atom_site_disorder_assembly
_atom_site_disorder_group
Ru1 Ru 0.39950(6) 0.39523(5) 0.26495(3) 0.01406(18) Uani 1 1 d U . .
Ru2 Ru 0.19486(6) 0.17656(5) 0.31728(3) 0.01545(18) Uani 1 1 d U . .
Ru3 Ru 0.47448(6) 0.09901(5) 0.20539(3) 0.01577(18) Uani 1 1 d . . .
H100 H 0.269(10) 0.160(10) 0.207(5) 0.024 Uiso 1 1 d . . .
H200 H 0.541(11) 0.287(9) 0.201(5) 0.024 Uiso 1 1 d . . .
C1 C 0.5935(8) 0.5305(7) 0.2340(4) 0.0138(13) Uani 1 1 d . . .
C2 C 0.7978(9) 0.6662(8) 0.1778(5) 0.0246(15) Uani 1 1 d . . .
H2 H 0.8717 0.7128 0.1373 0.030 Uiso 1 1 calc R . .
C3 C 0.7910(9) 0.6747(8) 0.2591(5) 0.0247(16) Uani 1 1 d . . .
H3 H 0.8591 0.7278 0.2877 0.030 Uiso 1 1 calc R . .
C4 C 0.6144(9) 0.5652(8) 0.3801(4) 0.0222(16) Uani 1 1 d . . .
H4A H 0.4992 0.6037 0.3952 0.027 Uiso 1 1 calc R . .
H4B H 0.6862 0.6157 0.4120 0.027 Uiso 1 1 calc R . .
C5 C 0.6431(10) 0.5412(9) 0.0820(5) 0.0276(17) Uani 1 1 d . . .
H5A H 0.6276 0.4388 0.0803 0.041 Uiso 1 1 calc R . .
H5B H 0.7368 0.5661 0.0412 0.041 Uiso 1 1 calc R . .
H5C H 0.5427 0.5951 0.0696 0.041 Uiso 1 1 calc R . .
C6 C 0.6258(8) 0.4064(8) 0.4020(4) 0.0200(15) Uani 1 1 d . . .
C7 C 0.7259(9) 0.3526(9) 0.4582(4) 0.0241(16) Uani 1 1 d . . .
H7 H 0.7895 0.4139 0.4843 0.029 Uiso 1 1 calc R . .
C8 C 0.7316(9) 0.2062(9) 0.4759(4) 0.0268(17) Uani 1 1 d . . .
H8 H 0.7989 0.1668 0.5146 0.032 Uiso 1 1 calc R . .
C9 C 0.6393(8) 0.1191(8) 0.4371(4) 0.0211(15) Uani 1 1 d . . .
H9 H 0.6441 0.0192 0.4482 0.025 Uiso 1 1 calc R . .
C10 C 0.5366(8) 0.1791(8) 0.3801(4) 0.0177(14) Uani 1 1 d . . .
C11 C 0.4338(8) 0.0901(8) 0.3384(4) 0.0174(14) Uani 1 1 d . . .
H11 H 0.4314 -0.0098 0.3612 0.021 Uiso 1 1 calc R . .
C201 C 0.1589(8) 0.2579(8) 0.4222(4) 0.0209(15) Uani 1 1 d . . .
C202 C 0.0843(9) 0.0046(8) 0.3449(4) 0.0210(14) Uani 1 1 d U . .
C203 C 0.0090(8) 0.2759(8) 0.2739(4) 0.0202(15) Uani 1 1 d . . .
C101 C 0.2910(9) 0.4425(8) 0.1750(4) 0.0206(15) Uani 1 1 d . . .
C102 C 0.2495(9) 0.5229(8) 0.3264(4) 0.0187(14) Uani 1 1 d U . .
C303 C 0.4126(8) -0.0919(8) 0.2020(4) 0.0171(14) Uani 1 1 d . . .
C301 C 0.4837(10) 0.1370(8) 0.0879(4) 0.0234(16) Uani 1 1 d . . .
C302 C 0.7039(9) 0.0467(8) 0.2088(5) 0.0226(15) Uani 1 1 d . . .
N1 N 0.6762(7) 0.5764(7) 0.1636(4) 0.0205(13) Uani 1 1 d . . .
N2 N 0.6650(7) 0.5904(6) 0.2933(4) 0.0200(13) Uani 1 1 d . . .
N3 N 0.5328(7) 0.3216(7) 0.3636(3) 0.0180(12) Uani 1 1 d . . .
O201 O 0.1401(7) 0.3059(7) 0.4858(3) 0.0344(14) Uani 1 1 d . . .
O202 O 0.0081(7) -0.0924(6) 0.3665(4) 0.0337(13) Uani 1 1 d U . .
O203 O -0.0963(6) 0.3341(6) 0.2468(3) 0.0281(12) Uani 1 1 d . . .
O101 O 0.2226(7) 0.4721(6) 0.1192(3) 0.0289(13) Uani 1 1 d . . .
O102 O 0.1531(6) 0.6023(6) 0.3605(3) 0.0263(12) Uani 1 1 d U . .
O303 O 0.3681(7) -0.2057(6) 0.2006(4) 0.0330(13) Uani 1 1 d . . .
O301 O 0.4888(9) 0.1621(7) 0.0199(4) 0.0407(15) Uani 1 1 d . . .
O302 O 0.8379(6) 0.0152(6) 0.2136(4) 0.0287(12) Uani 1 1 d . . .
C13 C 0.953(2) 0.242(2) 0.0208(12) 0.028(4) Uiso 0.50 1 d P A -1
H13 H 0.9318 0.3395 0.0336 0.034 Uiso 0.50 1 calc PR A -1
C14 C 1.071(2) 0.1555(19) 0.0570(11) 0.033(4) Uiso 0.50 1 d P A -1
H14 H 1.1334 0.1957 0.0940 0.039 Uiso 0.50 1 calc PR A -1
C12 C 0.870(2) 0.1765(19) -0.0353(11) 0.035(4) Uiso 0.50 1 d P A -1
H12 H 0.7898 0.2322 -0.0612 0.041 Uiso 0.50 1 calc PR A -1
C15 C 1.096(2) 0.015(2) 0.0397(11) 0.027(4) Uiso 0.50 1 d P A -1
H15 H 1.1733 -0.0415 0.0669 0.033 Uiso 0.50 1 calc PR A -1
C16 C 1.012(2) -0.0524(19) -0.0164(10) 0.029(3) Uiso 0.50 1 d P A -1
C17 C 0.898(2) 0.036(2) -0.0540(11) 0.028(4) Uiso 0.50 1 d P A -1
H17 H 0.8395 -0.0024 -0.0932 0.034 Uiso 0.50 1 calc PR A -1
C18 C 1.041(3) -0.200(3) -0.0356(16) 0.046(7) Uiso 0.50 1 d P A -1
H18A H 1.1158 -0.2096 -0.0873 0.069 Uiso 0.50 1 calc PR A -1
H18B H 0.9356 -0.2408 -0.0413 0.069 Uiso 0.50 1 calc PR A -1
H18C H 1.0909 -0.2513 0.0085 0.069 Uiso 0.50 1 calc PR A -1

loop_
_atom_site_aniso_label
_atom_site_aniso_U_11
_atom_site_aniso_U_22
_atom_site_aniso_U_33
_atom_site_aniso_U_23
_atom_site_aniso_U_13
_atom_site_aniso_U_12
Ru1 0.0145(3) 0.0145(3) 0.0134(3) -0.0010(2) -0.00279(19) 0.0000(2)
Ru2 0.0134(3) 0.0170(3) 0.0161(3) -0.0003(2) -0.00242(19) -0.0016(2)
Ru3 0.0152(3) 0.0149(3) 0.0171(3) -0.0017(2) -0.00163(19) 0.0000(2)
C1 0.011(3) 0.013(3) 0.017(3) 0.003(3) 0.002(2) -0.003(2)
C2 0.024(4) 0.019(4) 0.029(4) 0.009(3) 0.008(3) -0.009(3)
C3 0.018(3) 0.021(4) 0.036(4) -0.003(3) -0.001(3) -0.008(3)
C4 0.022(3) 0.025(4) 0.021(4) -0.010(3) -0.006(3) 0.000(3)
C5 0.034(4) 0.029(4) 0.019(4) 0.000(3) 0.002(3) -0.008(3)
C6 0.015(3) 0.032(4) 0.011(3) -0.004(3) 0.003(2) -0.004(3)
C7 0.020(3) 0.035(4) 0.018(3) -0.007(3) -0.004(3) -0.001(3)
C8 0.025(4) 0.037(5) 0.019(3) 0.004(3) -0.008(3) 0.005(3)
C9 0.020(3) 0.026(4) 0.016(3) 0.009(3) -0.001(3) -0.002(3)
C10 0.017(3) 0.024(4) 0.011(3) 0.003(3) 0.000(2) 0.005(3)
C11 0.015(3) 0.018(3) 0.018(3) 0.000(3) -0.003(2) 0.005(3)
C201 0.013(3) 0.028(4) 0.021(4) 0.002(3) -0.004(3) 0.000(3)
C202 0.021(3) 0.016(3) 0.028(4) 0.002(3) -0.012(3) 0.003(3)
C203 0.016(3) 0.022(4) 0.024(4) -0.008(3) -0.006(3) 0.001(3)
C101 0.026(4) 0.017(3) 0.018(3) 0.006(3) -0.004(3) 0.001(3)
C102 0.023(3) 0.017(3) 0.017(3) 0.005(2) -0.006(2) 0.001(2)
C303 0.010(3) 0.022(4) 0.020(3) 0.001(3) -0.001(2) -0.005(3)
C301 0.033(4) 0.016(4) 0.022(4) -0.002(3) -0.008(3) 0.004(3)
C302 0.025(4) 0.018(4) 0.024(4) -0.004(3) 0.002(3) -0.004(3)
N1 0.021(3) 0.021(3) 0.019(3) -0.003(2) -0.001(2) -0.002(2)
N2 0.016(3) 0.019(3) 0.025(3) -0.006(3) -0.003(2) 0.001(2)
N3 0.016(3) 0.024(3) 0.014(3) 0.000(2) -0.002(2) 0.000(2)
O201 0.030(3) 0.055(4) 0.019(3) -0.010(3) -0.002(2) -0.008(3)
O202 0.035(3) 0.029(3) 0.040(3) 0.007(3) -0.013(2) -0.012(2)
O203 0.024(3) 0.030(3) 0.030(3) 0.002(2) -0.006(2) 0.004(2)
O101 0.031(3) 0.034(3) 0.022(3) 0.002(2) -0.009(2) 0.004(2)
O102 0.025(3) 0.027(3) 0.025(3) -0.003(2) 0.000(2) 0.008(2)
O303 0.031(3) 0.019(3) 0.050(4) -0.002(3) -0.009(3) -0.002(2)
O301 0.064(4) 0.036(4) 0.021(3) -0.003(3) -0.003(3) -0.002(3)
O302 0.017(3) 0.024(3) 0.045(3) -0.004(2) -0.006(2) 0.000(2)

loop_
_atom_type_symbol
_atom_type_description
_atom_type_scat_dispersion_real
_atom_type_scat_dispersion_imag
_atom_type_scat_source
Ru Ru 0.0552 3.2960 'International Tables Vol C Tables 4.2.6.8 and 6.1.1.4'
O O 0.0492 0.0322 'International Tables Vol C Tables 4.2.6.8 and 6.1.1.4'
N N 0.0311 0.0180 'International Tables Vol C Tables 4.2.6.8 and 6.1.1.4'
C C 0.0181 0.0091 'International Tables Vol C Tables 4.2.6.8 and 6.1.1.4'
H H 0.0000 0.0000 'International Tables Vol C Tables 4.2.6.8 and 6.1.1.4'

loop_
_geom_angle_atom_site_label_1
_geom_angle_atom_site_label_2
_geom_angle_atom_site_label_3
_geom_angle
C101 Ru1 C102 88.2(3)
C101 Ru1 C1 96.7(3)
C102 Ru1 C1 98.5(3)
C101 Ru1 N3 174.6(3)
C102 Ru1 N3 96.7(2)
C1 Ru1 N3 84.9(2)
C101 Ru1 Ru2 93.2(2)
C102 Ru1 Ru2 89.2(2)
C1 Ru1 Ru2 167.67(17)
N3 Ru1 Ru2 84.70(17)
C101 Ru1 Ru3 90.5(2)
C102 Ru1 Ru3 147.3(2)
C1 Ru1 Ru3 114.08(17)
N3 Ru1 Ru3 84.16(16)
Ru2 Ru1 Ru3 58.243(18)
C101 Ru1 H200 89(3)
C102 Ru1 H200 175(3)
C1 Ru1 H200 78(3)
N3 Ru1 H200 87(3)
Ru2 Ru1 H200 94(3)
Ru3 Ru1 H200 36(3)
C201 Ru2 C202 98.2(3)
C201 Ru2 C203 97.2(3)
C202 Ru2 C203 94.8(3)
C201 Ru2 C11 91.0(3)
C202 Ru2 C11 95.6(3)
C203 Ru2 C11 165.7(3)
C201 Ru2 Ru1 88.2(2)
C202 Ru2 Ru1 170.2(2)
C203 Ru2 Ru1 91.8(2)
C11 Ru2 Ru1 76.7(2)
C201 Ru2 Ru3 135.1(2)
C202 Ru2 Ru3 105.7(2)
C203 Ru2 Ru3 117.6(2)
C11 Ru2 Ru3 49.78(18)
Ru1 Ru2 Ru3 64.670(19)
C201 Ru2 H100 158(3)
C202 Ru2 H100 103(3)
C203 Ru2 H100 81(2)
C11 Ru2 H100 87(2)
Ru1 Ru2 H100 70(3)
Ru3 Ru2 H100 37(2)
C303 Ru3 C302 94.5(3)
C303 Ru3 C301 95.3(3)
C302 Ru3 C301 98.8(3)
C303 Ru3 C11 90.7(3)
C302 Ru3 C11 89.0(3)
C301 Ru3 C11 169.7(3)
C303 Ru3 Ru2 92.7(2)
C302 Ru3 Ru2 137.4(2)
C301 Ru3 Ru2 122.2(2)
C11 Ru3 Ru2 48.92(16)
C303 Ru3 Ru1 149.7(2)
C302 Ru3 Ru1 109.2(2)
C301 Ru3 Ru1 99.3(2)
C11 Ru3 Ru1 71.67(19)
Ru2 Ru3 Ru1 57.087(17)
C303 Ru3 H100 90(3)
C302 Ru3 H100 175(3)
C301 Ru3 H100 83(3)
C11 Ru3 H100 88(3)
Ru2 Ru3 H100 39(3)
Ru1 Ru3 H100 66(3)
C303 Ru3 H200 176(3)
C302 Ru3 H200 85(3)
C301 Ru3 H200 81(3)
C11 Ru3 H200 93(3)
Ru2 Ru3 H200 90(3)
Ru1 Ru3 H200 33(3)
H100 Ru3 H200 91(4)
N1 C1 N2 104.9(6)
N1 C1 Ru1 134.3(5)
N2 C1 Ru1 120.7(5)
C3 C2 N1 107.2(7)
C3 C2 H2 126.4
N1 C2 H2 126.4
C2 C3 N2 106.2(6)
C2 C3 H3 126.9
N2 C3 H3 126.9
N2 C4 C6 111.0(5)
N2 C4 H4A 109.4
C6 C4 H4A 109.4
N2 C4 H4B 109.4
C6 C4 H4B 109.4
H4A C4 H4B 108.0
N1 C5 H5A 109.5
N1 C5 H5B 109.5
H5A C5 H5B 109.5
N1 C5 H5C 109.5
H5A C5 H5C 109.5
H5B C5 H5C 109.5
N3 C6 C7 122.2(7)
N3 C6 C4 116.8(6)
C7 C6 C4 121.0(6)
C6 C7 C8 118.6(6)
C6 C7 H7 120.7
C8 C7 H7 120.7
C9 C8 C7 119.8(6)
C9 C8 H8 120.1
C7 C8 H8 120.1
C8 C9 C10 119.8(7)
C8 C9 H9 120.1
C10 C9 H9 120.1
N3 C10 C9 119.6(6)
N3 C10 C11 118.9(5)
C9 C10 C11 121.5(7)
C10 C11 Ru2 118.0(4)
C10 C11 Ru3 116.3(5)
Ru2 C11 Ru3 81.3(2)
C10 C11 H11 112.6
Ru2 C11 H11 112.6
Ru3 C11 H11 112.6
O201 C201 Ru2 178.7(6)
O202 C202 Ru2 174.0(7)
O203 C203 Ru2 178.2(7)
O101 C101 Ru1 179.7(7)
O102 C102 Ru1 176.3(5)
O303 C303 Ru3 177.1(6)
O301 C301 Ru3 178.5(6)
O302 C302 Ru3 177.6(7)
C1 N1 C2 110.8(6)
C1 N1 C5 125.3(6)
C2 N1 C5 123.9(7)
C1 N2 C3 110.9(6)
C1 N2 C4 123.2(6)
C3 N2 C4 125.9(6)
C10 N3 C6 120.0(6)
C10 N3 Ru1 116.0(4)
C6 N3 Ru1 123.6(5)
C12 C13 C14 116.6(19)
C12 C13 H13 121.7
C14 C13 H13 121.7
C15 C14 C13 120.6(16)
C15 C14 H14 119.7
C13 C14 H14 119.7
C17 C12 C13 122.5(17)
C17 C12 H12 118.7
C13 C12 H12 118.7
C14 C15 C16 123.3(17)
C14 C15 H15 118.3
C16 C15 H15 118.3
C17 C16 C15 115.4(16)
C17 C16 C18 121.4(17)
C15 C16 C18 123.2(17)
C12 C17 C16 121.5(15)
C12 C17 H17 119.3
C16 C17 H17 119.3

loop_
_geom_bond_atom_site_label_1
_geom_bond_atom_site_label_2
_geom_bond_distance
Ru1 C101 1.856(6)
Ru1 C102 1.877(7)
Ru1 C1 2.092(7)
Ru1 N3 2.150(5)
Ru1 Ru2 2.7696(8)
Ru1 Ru3 2.9819(7)
Ru1 H200 1.75(9)
Ru2 C201 1.890(7)
Ru2 C202 1.911(8)
Ru2 C203 1.942(6)
Ru2 C11 2.139(6)
Ru2 Ru3 2.8052(7)
Ru2 H100 1.83(9)
Ru3 C303 1.898(7)
Ru3 C302 1.918(7)
Ru3 C301 1.945(7)
Ru3 C11 2.167(7)
Ru3 H100 1.74(8)
Ru3 H200 1.88(9)
C1 N1 1.331(10)
C1 N2 1.358(8)
C2 C3 1.336(11)
C2 N1 1.392(10)
C2 H2 0.9500
C3 N2 1.385(10)
C3 H3 0.9500
C4 N2 1.447(10)
C4 C6 1.523(11)
C4 H4A 0.9900
C4 H4B 0.9900
C5 N1 1.459(9)
C5 H5A 0.9800
C5 H5B 0.9800
C5 H5C 0.9800
C6 N3 1.361(9)
C6 C7 1.382(10)
C7 C8 1.396(12)
C7 H7 0.9500
C8 C9 1.375(11)
C8 H8 0.9500
C9 C10 1.423(9)
C9 H9 0.9500
C10 N3 1.357(10)
C10 C11 1.470(9)
C11 H11 1.0000
C201 O201 1.139(9)
C202 O202 1.155(10)
C203 O203 1.128(9)
C101 O101 1.157(9)
C102 O102 1.151(9)
C303 O303 1.153(9)
C301 O301 1.132(10)
C302 O302 1.130(9)
C13 C12 1.40(2)
C13 C14 1.40(3)
C13 H13 0.9500
C14 C15 1.36(3)
C14 H14 0.9500
C12 C17 1.36(3)
C12 H12 0.9500
C15 C16 1.41(2)
C15 H15 0.9500
C16 C17 1.41(2)
C16 C18 1.43(3)
C17 H17 0.9500
C18 H18A 0.9800
C18 H18B 0.9800
C18 H18C 0.9800
